data_7018964
loop_
_publ_author_name
'Kim, Min'
'Boissonnault, Jake A.'
'Allen, Corinne A.'
'Dau, Phuong V.'
'Cohen, Seth M.'

_publ_section_title
;
 Functional tolerance in an isoreticular series of highly porous
 metal--organic frameworks
;
_journal_issue 20
_journal_name_full 'Dalton Transactions'
_journal_page_first 6277
_journal_paper_doi 10.1039/c2dt30120b
_journal_volume 41
_journal_year 2012
_chemical_formula_sum 'C46 H0 O14 Zn4'
_chemical_formula_weight 1037.94
_chemical_name_systematic
;

?

;
_space_group_IT_number 176
_symmetry_space_group_name_Hall '-P 6c'
_symmetry_space_group_name_H-M 'P 63/m'
_atom_sites_solution_hydrogens geom
_atom_sites_solution_primary direct
_atom_sites_solution_secondary difmap
_audit_creation_method SHELXL-97
_cell_angle_alpha 90.00
_cell_angle_beta 90.00
_cell_angle_gamma 120.00
_cell_formula_units_Z 6
_cell_length_a 41.283(3)
_cell_length_b 41.283(3)
_cell_length_c 17.5145(11)
_cell_measurement_temperature 200(2)
_cell_volume 25851(3)
_computing_cell_refinement 'Bruker SAINT'
_computing_data_collection 'Bruker APEX2'
_computing_data_reduction 'Bruker SAINT'
_computing_molecular_graphics 'Bruker SHELXTL'
_computing_publication_material 'Bruker SHELXTL'
_computing_structure_refinement 'SHELXL-97 (Sheldrick, 2008)'
_computing_structure_solution 'SHELXS-97 (Sheldrick, 2008)'
_diffrn_ambient_temperature 200(2)
_diffrn_measured_fraction_theta_full 0.999
_diffrn_measured_fraction_theta_max 0.999
_diffrn_measurement_device_type 'Bruker APEX-II CCD'
_diffrn_measurement_method '\f and \w scans'
_diffrn_radiation_monochromator graphite
_diffrn_radiation_source 'fine-focus sealed tube'
_diffrn_radiation_type MoK\a
_diffrn_radiation_wavelength 0.71073
_diffrn_reflns_av_R_equivalents 0.0944
_diffrn_reflns_av_sigmaI/netI 0.0902
_diffrn_reflns_limit_h_max 49
_diffrn_reflns_limit_h_min -46
_diffrn_reflns_limit_k_max 49
_diffrn_reflns_limit_k_min -48
_diffrn_reflns_limit_l_max 20
_diffrn_reflns_limit_l_min -21
_diffrn_reflns_number 118497
_diffrn_reflns_theta_full 25.39
_diffrn_reflns_theta_max 25.39
_diffrn_reflns_theta_min 0.99
_exptl_absorpt_coefficient_mu 0.567
_exptl_absorpt_correction_T_max 0.9455
_exptl_absorpt_correction_T_min 0.9198
_exptl_absorpt_correction_type semi-empirical
_exptl_absorpt_process_details SADABS
_exptl_crystal_colour colorless
_exptl_crystal_density_diffrn 0.400
_exptl_crystal_density_method 'not measured'
_exptl_crystal_description needle
_exptl_crystal_F_000 3048
_exptl_crystal_size_max 0.15
_exptl_crystal_size_mid 0.10
_exptl_crystal_size_min 0.10
_platon_squeeze_details
;

;
_refine_diff_density_max 1.161
_refine_diff_density_min -0.555
_refine_diff_density_rms 0.069
_refine_ls_extinction_coef 'not measured'
_refine_ls_extinction_method none
_refine_ls_goodness_of_fit_ref 0.709
_refine_ls_hydrogen_treatment constr
_refine_ls_matrix_type full
_refine_ls_number_parameters 152
_refine_ls_number_reflns 16408
_refine_ls_number_restraints 0
_refine_ls_restrained_S_all 0.709
_refine_ls_R_factor_all 0.1072
_refine_ls_R_factor_gt 0.0653
_refine_ls_shift/su_max 0.004
_refine_ls_shift/su_mean 0.039
_refine_ls_structure_factor_coef Fsqd
_refine_ls_weighting_details 'calc w=1/[\s^2^(Fo^2^)+(0.2000P)^2^+0.0000P] where P=(Fo^2^+2Fc^2^)/3'
_refine_ls_weighting_scheme calc
_refine_ls_wR_factor_gt 0.1933
_refine_ls_wR_factor_ref 0.2193
_reflns_number_gt 9408
_reflns_number_total 16408
_reflns_threshold_expression >2sigma(I)
_cod_data_source_file c2dt30120b.txt
_cod_data_source_block UMCM_OBnB(OH)2
_cod_original_cell_volume 25850(3)
_cod_original_sg_symbol_H-M P63/m
_cod_database_code 7018964
_refinement_detail
;

;

loop_
_symmetry_equiv_pos_as_xyz
'x, y, z'
'-y, x-y, z'
'-x+y, -x, z'
'-x, -y, z+1/2'
'y, -x+y, z+1/2'
'x-y, x, z+1/2'
'-x, -y, -z'
'y, -x+y, -z'
'x-y, x, -z'
'x, y, -z-1/2'
'-y, x-y, -z-1/2'
'-x+y, -x, -z-1/2'

loop_
_atom_site_label
_atom_site_type_symbol
_atom_site_fract_x
_atom_site_fract_y
_atom_site_fract_z
_atom_site_U_iso_or_equiv
_atom_site_adp_type
_atom_site_occupancy
_atom_site_symmetry_multiplicity
_atom_site_calc_flag
_atom_site_refinement_flags
O1 O 0.05775(8) 0.42573(8) 0.2500 0.0295(7) Uiso 1 2 d S
O5 O 0.10913(8) 0.40208(8) 0.34315(16) 0.0585(7) Uiso 1 1 d .
O3 O 0.04813(8) 0.48802(8) 0.33831(16) 0.0579(7) Uiso 1 1 d .
O4 O 0.05659(7) 0.38619(7) 0.40698(16) 0.0557(7) Uiso 1 1 d .
O6 O 0.12263(11) 0.51184(11) 0.2500 0.0618(11) Uiso 1 2 d S
O7 O 0.14649(12) 0.47485(12) 0.2500 0.0701(12) Uiso 1 2 d S
O2 O 0.01627(7) 0.43302(8) 0.39771(16) 0.0582(8) Uiso 1 1 d .
O8 O -0.01694(7) 0.35603(7) 0.31382(16) 0.0561(7) Uiso 1 1 d .
C14 C -0.03096(15) 0.34112(15) 0.2500 0.0443(13) Uiso 1 2 d S
C15 C -0.06616(16) 0.30489(16) 0.2500 0.0543(15) Uiso 1 2 d S
C8 C 0.14969(15) 0.50679(15) 0.2500 0.0452(13) Uiso 1 2 d S
C1 C 0.08936(11) 0.39191(11) 0.4027(2) 0.0485(10) Uiso 1 1 d .
C10 C 0.02728(11) 0.46731(11) 0.3886(2) 0.0505(10) Uiso 1 1 d .
C11 C 0.01312(11) 0.48435(11) 0.4468(2) 0.0531(10) Uiso 1 1 d .
C2 C 0.10508(12) 0.38536(12) 0.4725(3) 0.0595(11) Uiso 1 1 d .
C13 C -0.01381(13) 0.46099(13) 0.4993(3) 0.0682(13) Uiso 1 1 d .
C7 C 0.13506(19) 0.37440(18) 0.7500 0.0721(19) Uiso 1 2 d S
H7 H 0.1127 0.3756 0.7500 0.087 Uiso 1 2 calc SR
C6 C 0.15197(15) 0.37348(14) 0.6807(3) 0.0793(15) Uiso 1 1 d .
C4 C 0.09795(15) 0.36349(15) 0.6019(3) 0.0850(16) Uiso 1 1 d .
H4 H 0.0820 0.3511 0.6440 0.102 Uiso 1 1 calc R
C12 C 0.02610(13) 0.52144(13) 0.4456(3) 0.0673(12) Uiso 1 1 d .
C5 C 0.13520(14) 0.37656(13) 0.6083(3) 0.0713(13) Uiso 1 1 d .
C3 C 0.08244(16) 0.36816(14) 0.5325(3) 0.0873(16) Uiso 1 1 d .
H3 H 0.0564 0.3592 0.5287 0.105 Uiso 1 1 calc R
C18 C -0.18675(13) 0.18442(13) 0.3187(3) 0.0686(13) Uiso 1 1 d .
H18 H -0.1751 0.1953 0.3660 0.082 Uiso 1 1 calc R
C29 C -0.13328(18) 0.23648(18) 0.2500 0.0632(17) Uiso 1 2 d S
C19 C -0.1681(2) 0.20183(19) 0.2500 0.0726(19) Uiso 1 2 d S
C25 C 0.29721(19) 0.63551(19) 0.2500 0.0705(19) Uiso 1 2 d S
C16 C 0.14223(15) 0.39628(14) 0.4764(3) 0.0814(15) Uiso 1 1 d .
H16 H 0.1576 0.4062 0.4325 0.098 Uiso 1 1 calc R
C26 C 0.32902(19) 0.6319(2) 0.2500 0.0740(19) Uiso 1 2 d S
H26 H 0.3258 0.6075 0.2500 0.089 Uiso 1 2 calc SR
C17 C 0.15741(16) 0.39289(15) 0.5442(3) 0.0898(16) Uiso 1 1 d .
H17 H 0.1835 0.4019 0.5471 0.108 Uiso 1 1 calc R
C27 C -0.0815(3) 0.2864(3) 0.3134(7) 0.086(3) Uiso 0.50 1 d P
H27 H -0.0693 0.2963 0.3607 0.103 Uiso 1 1 calc R
C28 C -0.1147(2) 0.2532(2) 0.3126(6) 0.065(2) Uiso 0.50 1 d P
H28 H -0.1249 0.2414 0.3601 0.078 Uiso 1 1 calc R
O10 O -0.0299(4) 0.4236(4) 0.5035(8) 0.088(4) Uiso 0.25 1 d P
O9 O 0.0534(4) 0.5456(4) 0.3919(7) 0.075(4) Uiso 0.25 1 d P
C9 C 0.18705(17) 0.53875(18) 0.2500 0.0593(16) Uiso 1 2 d S
C21 C 0.2602(2) 0.6018(2) 0.2500 0.0711(19) Uiso 1 2 d S
C24 C 0.2302(3) 0.6050(3) 0.2500 0.118(3) Uiso 1 2 d S
C30 C 0.1934(3) 0.5742(3) 0.2500 0.136(4) Uiso 1 2 d S
C23 C 0.2172(3) 0.5371(2) 0.2829(5) 0.069(3) Uiso 0.50 1 d P
C22 C 0.2526(3) 0.5690(3) 0.2842(5) 0.072(3) Uiso 0.50 1 d P
Zn1 Zn 0.028507(10) 0.400508(10) 0.33967(2) 0.03199(14) Uiso 1 1 d .
Zn2 Zn 0.104219(15) 0.424425(15) 0.2500 0.03250(16) Uiso 1 2 d S
Zn3 Zn 0.069387(15) 0.477271(15) 0.2500 0.03474(17) Uiso 1 2 d S

loop_
_atom_type_symbol
_atom_type_description
_atom_type_scat_dispersion_real
_atom_type_scat_dispersion_imag
_atom_type_scat_source
C C 0.0033 0.0016 'International Tables Vol C Tables 4.2.6.8 and 6.1.1.4'
H H 0.0000 0.0000 'International Tables Vol C Tables 4.2.6.8 and 6.1.1.4'
O O 0.0106 0.0060 'International Tables Vol C Tables 4.2.6.8 and 6.1.1.4'
Zn Zn 0.2839 1.4301 'International Tables Vol C Tables 4.2.6.8 and 6.1.1.4'

loop_
_geom_angle_atom_site_label_1
_geom_angle_atom_site_label_2
_geom_angle_atom_site_label_3
_geom_angle
_geom_angle_site_symmetry_1
_geom_angle_site_symmetry_3
Zn1 O1 Zn1 108.38(14) . 10_556
Zn1 O1 Zn2 110.07(10) . .
Zn1 O1 Zn2 110.07(10) 10_556 .
Zn1 O1 Zn3 109.68(10) . .
Zn1 O1 Zn3 109.68(10) 10_556 .
Zn2 O1 Zn3 108.93(14) . .
C1 O5 Zn2 130.7(3) . .
C10 O3 Zn3 130.7(3) . .
C1 O4 Zn1 131.2(3) . .
C8 O6 Zn3 131.8(4) . .
C8 O7 Zn2 133.9(4) . .
C10 O2 Zn1 129.5(3) . .
C14 O8 Zn1 131.8(3) . .
O8 C14 O8 123.7(5) . 10_556
O8 C14 C15 118.1(3) . .
O8 C14 C15 118.1(3) 10_556 .
C27 C15 C27 114.9(12) . 10_556
C27 C15 C14 122.2(6) . .
C27 C15 C14 122.2(6) 10_556 .
O6 C8 O7 123.2(5) . .
O6 C8 C9 119.3(5) . .
O7 C8 C9 117.5(5) . .
O4 C1 O5 124.8(4) . .
O4 C1 C2 116.7(4) . .
O5 C1 C2 118.5(4) . .
O3 C10 O2 127.3(4) . .
O3 C10 C11 117.3(4) . .
O2 C10 C11 115.4(4) . .
C12 C11 C13 121.6(4) . .
C12 C11 C10 119.4(4) . .
C13 C11 C10 118.9(4) . .
C3 C2 C16 120.1(5) . .
C3 C2 C1 119.4(4) . .
C16 C2 C1 120.4(4) . .
O10 C13 C11 126.7(7) . .
O10 C13 C12 116.4(7) . 7_566
C11 C13 C12 116.9(4) . 7_566
C6 C7 C6 118.8(7) 10_557 .
C18 C6 C7 120.2(5) 8_556 .
C18 C6 C5 121.4(5) 8_556 .
C7 C6 C5 118.4(5) . .
C5 C4 C3 120.7(5) . .
C11 C12 C13 121.4(4) . 7_566
C11 C12 O9 122.1(7) . .
C13 C12 O9 116.4(6) 7_566 .
C4 C5 C17 117.9(5) . .
C4 C5 C6 121.5(5) . .
C17 C5 C6 120.6(5) . .
C2 C3 C4 119.6(5) . .
C6 C18 C19 122.2(5) 9_556 .
C28 C29 C28 112.5(10) . 10_556
C28 C29 C19 123.6(5) . .
C28 C29 C19 123.6(5) 10_556 .
C29 C19 C18 121.7(3) . .
C29 C19 C18 121.7(3) . 10_556
C18 C19 C18 116.4(6) . 10_556
C26 C25 C26 116.7(8) 3_565 .
C26 C25 C21 124.0(7) 3_565 .
C26 C25 C21 119.3(7) . .
C17 C16 C2 120.1(5) . .
C25 C26 C25 123.3(8) 2_665 .
C16 C17 C5 121.3(5) . .
C15 C27 C28 121.5(11) . .
C29 C28 C27 124.2(10) . .
C30 C9 C23 110.8(7) . .
C30 C9 C23 110.8(7) . 10_556
C23 C9 C23 48.5(7) . 10_556
C30 C9 C8 122.0(7) . .
C23 C9 C8 121.6(6) . .
C23 C9 C8 121.6(6) 10_556 .
C24 C21 C22 110.0(7) . .
C24 C21 C22 110.0(7) . 10_556
C22 C21 C22 52.0(8) . 10_556
C24 C21 C25 119.5(8) . .
C22 C21 C25 123.7(7) . .
C22 C21 C25 123.7(7) 10_556 .
C21 C24 C30 123.6(10) . .
C24 C30 C9 121.0(10) . .
C23 C23 C22 90.9(5) 10_556 .
C23 C23 C9 65.7(4) 10_556 .
C22 C23 C9 119.8(8) . .
C23 C23 C22 49.8(4) 10_556 10_556
C22 C23 C22 41.0(6) . 10_556
C9 C23 C22 96.3(6) . 10_556
C22 C22 C21 64.0(4) 10_556 .
C22 C22 C23 89.1(5) 10_556 .
C21 C22 C23 122.8(9) . .
C22 C22 C23 49.8(4) 10_556 10_556
C21 C22 C23 97.8(6) . 10_556
C23 C22 C23 39.3(6) . 10_556
O8 Zn1 O1 111.90(11) . .
O8 Zn1 O4 107.47(11) . .
O1 Zn1 O4 110.46(11) . .
O8 Zn1 O2 108.57(11) . .
O1 Zn1 O2 111.15(12) . .
O4 Zn1 O2 107.10(12) . .
O8 Zn1 Zn1 76.29(8) . 10_556
O1 Zn1 Zn1 35.81(7) . 10_556
O4 Zn1 Zn1 127.39(8) . 10_556
O2 Zn1 Zn1 121.58(8) . 10_556
O7 Zn2 O5 105.06(10) . .
O7 Zn2 O5 105.06(10) . 10_556
O5 Zn2 O5 115.03(17) . 10_556
O7 Zn2 O1 109.97(15) . .
O5 Zn2 O1 110.67(9) . .
O5 Zn2 O1 110.68(9) 10_556 .
O7 Zn2 Zn3 74.57(13) . .
O5 Zn2 Zn3 121.48(8) . .
O5 Zn2 Zn3 121.48(8) 10_556 .
O1 Zn2 Zn3 35.40(8) . .
O3 Zn3 O3 106.05(17) . 10_556
O3 Zn3 O6 108.02(11) . .
O3 Zn3 O6 108.02(11) 10_556 .
O3 Zn3 O1 111.14(10) . .
O3 Zn3 O1 111.14(10) 10_556 .
O6 Zn3 O1 112.21(15) . .
O3 Zn3 Zn2 125.00(8) . .
O3 Zn3 Zn2 125.01(8) 10_556 .
O6 Zn3 Zn2 76.54(12) . .
O1 Zn3 Zn2 35.67(8) . .

loop_
_geom_bond_atom_site_label_1
_geom_bond_atom_site_label_2
_geom_bond_distance
_geom_bond_site_symmetry_2
O1 Zn1 1.9367(17) .
O1 Zn1 1.9368(17) 10_556
O1 Zn2 1.946(3) .
O1 Zn3 1.933(3) .
O5 C1 1.259(4) .
O5 Zn2 1.934(3) .
O3 C10 1.229(4) .
O3 Zn3 1.936(3) .
O4 C1 1.254(4) .
O4 Zn1 1.941(3) .
O6 C8 1.234(6) .
O6 Zn3 1.932(4) .
O7 C8 1.258(6) .
O7 Zn2 1.935(4) .
O2 C10 1.262(4) .
O2 Zn1 1.941(3) .
O8 C14 1.268(3) .
O8 Zn1 1.911(3) .
C14 O8 1.268(3) 10_556
C14 C15 1.475(8) .
C15 C27 1.317(11) .
C15 C27 1.317(11) 10_556
C8 C9 1.444(8) .
C1 C2 1.472(6) .
C10 C11 1.513(5) .
C11 C12 1.346(6) .
C11 C13 1.392(6) .
C2 C3 1.349(6) .
C2 C16 1.367(6) .
C13 O10 1.343(14) .
C13 C12 1.443(6) 7_566
C7 C6 1.410(6) 10_557
C7 C6 1.410(6) .
C6 C18 1.390(6) 8_556
C6 C5 1.481(7) .
C4 C5 1.356(6) .
C4 C3 1.432(7) .
C12 C13 1.443(6) 7_566
C12 O9 1.424(13) .
C5 C17 1.392(7) .
C18 C6 1.390(6) 9_556
C18 C19 1.416(6) .
C29 C28 1.318(9) .
C29 C28 1.318(9) 10_556
C29 C19 1.433(9) .
C19 C18 1.416(6) 10_556
C25 C26 1.362(8) 3_565
C25 C26 1.394(8) .
C25 C21 1.466(9) .
C16 C17 1.381(7) .
C26 C25 1.362(9) 2_665
C27 C28 1.369(12) .
C9 C30 1.352(11) .
C9 C23 1.404(10) .
C9 C23 1.404(10) 10_556
C21 C24 1.310(11) .
C21 C22 1.365(10) .
C21 C22 1.365(10) 10_556
C24 C30 1.411(13) .
C23 C23 1.154(17) 10_556
C23 C22 1.393(12) .
C23 C22 1.822(12) 10_556
C22 C22 1.196(17) 10_556
C22 C23 1.822(12) 10_556
Zn1 Zn1 3.1412(8) 10_556
Zn2 O5 1.934(3) 10_556
Zn2 Zn3 3.1567(8) .
Zn3 O3 1.936(3) 10_556

loop_
_platon_squeeze_void_nr
_platon_squeeze_void_average_x
_platon_squeeze_void_average_y
_platon_squeeze_void_average_z
_platon_squeeze_void_volume
_platon_squeeze_void_count_electrons
_platon_squeeze_void_content
1 -0.006 -0.004 -0.010 21183 6956 ' '
